data_1566154
loop_
_publ_author_name
'Guo, Rui'
'Zhang, Xin'
'Li, Tong'
'Li, Qianli'
'Ruiz, David A.'
'Liu, Liu Leo'
'Tung, Chen-Ho'
'Kong, Lingbing'

_publ_section_title
;
 Unraveling the reactivity of a cationic iminoborane: avenues to unusual
 boron cations
;
_journal_issue 8
_journal_name_full 'Chemical Science'
_journal_page_first 2303
_journal_page_last 2309
_journal_paper_doi 10.1039/D2SC00002D
_journal_volume 13
_journal_year 2022
_chemical_formula_moiety '2(Al Br4), 2(C29 H49 B N3)'
_chemical_formula_sum 'C58 H98 Al2 B2 Br8 N6'
_chemical_formula_weight 1594.28
_space_group_crystal_system triclinic
_space_group_IT_number 2
_space_group_name_Hall '-P 1'
_space_group_name_H-M_alt 'P -1'
_atom_sites_solution_hydrogens geom
_audit_creation_date 2021-09-03
_audit_creation_method
;
Olex2 1.3
(compiled 2020.11.12 svn.r5f609507 for OlexSys, GUI svn.r6272)
;
_audit_update_record
;
2021-09-11 deposited with the CCDC.	2022-01-26 downloaded from the CCDC.
;
_cell_angle_alpha 109.017(3)
_cell_angle_beta 98.006(2)
_cell_angle_gamma 96.256(2)
_cell_formula_units_Z 2
_cell_length_a 9.5926(2)
_cell_length_b 18.3489(5)
_cell_length_c 22.4133(7)
_cell_measurement_reflns_used 11681
_cell_measurement_temperature 173(2)
_cell_measurement_theta_max 75.4680
_cell_measurement_theta_min 2.6750
_cell_volume 3642.84(19)
_computing_cell_refinement 'CrysAlisPro 1.171.39.46 (Rigaku OD, 2018)'
_computing_data_collection 'CrysAlisPro 1.171.39.46 (Rigaku OD, 2018)'
_computing_data_reduction 'CrysAlisPro 1.171.39.46 (Rigaku OD, 2018)'
_computing_molecular_graphics 'Olex2 1.3 (Dolomanov et al., 2009)'
_computing_publication_material 'Olex2 1.3 (Dolomanov et al., 2009)'
_computing_structure_refinement 'SHELXL 2018/3 (Sheldrick, 2015)'
_computing_structure_solution 'SHELXT 2018/2 (Sheldrick, 2018)'
_diffrn_ambient_temperature 173(2)
_diffrn_detector 'CCD plate'
_diffrn_detector_type HyPix
_diffrn_measured_fraction_theta_full 0.986
_diffrn_measured_fraction_theta_max 0.986
_diffrn_measurement_details
;
List of Runs (angles in degrees, time in seconds):

  # Type    Start    End  Width  t~exp~   \w     \q     \k     \f   Frames
#--------------------------------------------------------------------------
  1  \w     38.00  76.00   1.00    0.36    --   48.45-129.00 -13.00   38
  2  \w     43.00 101.00   1.00    0.36    --   48.45-141.00 174.00   58
  3  \w    -27.00  27.00   1.00    0.36    --  -48.45  19.00 -30.00   54
  4  \w    -83.00 -22.00   1.00    0.36    --  -48.45 129.00  60.00   61
  5  \w    -91.00 -66.00   1.00    0.36    --  -48.45 141.00-127.00   25
  6  \w     26.00 121.00   1.00    0.36    --   48.45  77.00 150.00   95
  7  \w    -98.00 -71.00   1.00    0.36    --  -48.45-129.00 -13.00   27
  8  \w   -106.00 -64.00   1.00    0.36    --  -48.45-141.00 174.00   42
  9  \w    -76.00 -51.00   1.00    2.96    --  -86.25 129.00  60.00   25
 10  \w    -76.00 -21.00   1.00    2.96    --  -86.25 141.00-127.00   55
 11  \w   -159.00 -73.00   1.00    2.96    --  -86.25 -38.00-150.00   86
 12  \w   -139.00-114.00   1.00    2.96    --  -86.25-129.00 -13.00   25
 13  \w    -88.00 -63.00   1.00    2.96    --  -86.25-141.00 174.00   25
 14  \w   -142.00-117.00   1.00    2.96    --  -86.25-141.00 174.00   25
 15  \w    102.00 178.00   1.00    2.96    --  106.49  38.00 -30.00   76
 16  \w    113.00 178.00   1.00    2.96    --  106.49   0.00-120.00   65
 17  \w     95.00 178.00   1.00    2.96    --  106.49  38.00  30.00   83
 18  \w     93.00 160.00   1.00    2.96    --  106.49 129.00  60.00   67
 19  \w     84.00 171.00   1.00    2.96    --  106.49 141.00-127.00   87
 20  \w     95.00 178.00   1.00    2.96    --  106.49 125.00-150.00   83
 21  \w     45.00 100.00   1.00    2.96    --  106.49   0.00-120.00   55
 22  \w     35.00 105.00   1.00    2.96    --  106.49 -77.00-150.00   70
 23  \w     86.00 114.00   1.00    2.96    --  106.49-129.00 -13.00   28
 24  \w     34.00  66.00   1.00    2.96    --  106.49 -57.00 120.00   32
 25  \w     34.00 107.00   1.00    2.96    --  106.49-104.00   9.40   73
 26  \w     97.00 122.00   1.00    2.96    --  106.49-141.00 174.00   25
 27  \w     35.00  95.00   1.00    2.96    --  106.49 -77.00  30.00   60
 28  \w     34.00  66.00   1.00    2.96    --  106.49 -57.00-120.00   32
 29  \w     36.00 106.00   1.00    2.96    --  106.49 -99.00-150.00   70
 30  \w     38.00 107.00   1.00    2.96    --  106.49-109.00-154.07   69
;
_diffrn_measurement_device 'four-circle diffractometer'
_diffrn_measurement_device_type 'XtaLAB Synergy, Dualflex, HyPix'
_diffrn_measurement_method '\w scans'
_diffrn_orient_matrix_type 'CrysAlisPro convention (1999,Acta A55,543-557)'
_diffrn_orient_matrix_UB_11 0.0307896000
_diffrn_orient_matrix_UB_12 0.0621879000
_diffrn_orient_matrix_UB_13 0.0678669000
_diffrn_orient_matrix_UB_21 0.0240065000
_diffrn_orient_matrix_UB_22 -0.0638244000
_diffrn_orient_matrix_UB_23 0.0292929000
_diffrn_orient_matrix_UB_31 0.1597265000
_diffrn_orient_matrix_UB_32 0.0128862000
_diffrn_orient_matrix_UB_33 -0.0033191000
_diffrn_radiation_monochromator mirror
_diffrn_radiation_probe x-ray
_diffrn_radiation_type 'Cu K\a'
_diffrn_radiation_wavelength 1.54184
_diffrn_reflns_av_R_equivalents 0.0703
_diffrn_reflns_av_unetI/netI 0.0702
_diffrn_reflns_Laue_measured_fraction_full 0.986
_diffrn_reflns_Laue_measured_fraction_max 0.986
_diffrn_reflns_limit_h_max 11
_diffrn_reflns_limit_h_min -9
_diffrn_reflns_limit_k_max 21
_diffrn_reflns_limit_k_min -21
_diffrn_reflns_limit_l_max 26
_diffrn_reflns_limit_l_min -26
_diffrn_reflns_number 40257
_diffrn_reflns_point_group_measured_fraction_full 0.986
_diffrn_reflns_point_group_measured_fraction_max 0.986
_diffrn_reflns_theta_full 67.071
_diffrn_reflns_theta_max 67.070
_diffrn_reflns_theta_min 2.716
_diffrn_source 'micro-focus sealed X-ray tube'
_diffrn_source_type 'PhotonJet (Cu) X-ray Source'
_exptl_absorpt_coefficient_mu 5.778
_exptl_absorpt_correction_T_max 1.00000
_exptl_absorpt_correction_T_min 0.84608
_exptl_absorpt_correction_type multi-scan
_exptl_absorpt_process_details
;
CrysAlisPro 1.171.39.46 (Rigaku Oxford Diffraction, 2018)
Empirical absorption correction using spherical harmonics,
 implemented in SCALE3 ABSPACK scaling algorithm.
;
_exptl_crystal_colour colourless
_exptl_crystal_colour_primary colourless
_exptl_crystal_density_diffrn 1.453
_exptl_crystal_description plate
_exptl_crystal_F_000 1608
_exptl_crystal_size_max 0.4
_exptl_crystal_size_mid 0.2
_exptl_crystal_size_min 0.1
_refine_diff_density_max 1.150
_refine_diff_density_min -1.141
_refine_diff_density_rms 0.109
_refine_ls_extinction_method none
_refine_ls_goodness_of_fit_ref 1.060
_refine_ls_hydrogen_treatment constr
_refine_ls_matrix_type full
_refine_ls_number_parameters 793
_refine_ls_number_reflns 12851
_refine_ls_number_restraints 306
_refine_ls_restrained_S_all 1.093
_refine_ls_R_factor_all 0.0821
_refine_ls_R_factor_gt 0.0619
_refine_ls_shift/su_max 0.001
_refine_ls_shift/su_mean 0.000
_refine_ls_structure_factor_coef Fsqd
_refine_ls_weighting_details 'w=1/[\s^2^(Fo^2^)+(0.1053P)^2^+3.2147P] where P=(Fo^2^+2Fc^2^)/3'
_refine_ls_weighting_scheme calc
_refine_ls_wR_factor_gt 0.1710
_refine_ls_wR_factor_ref 0.1900
_reflns_Friedel_coverage 0.000
_reflns_number_gt 9524
_reflns_number_total 12851
_reflns_threshold_expression 'I > 2\s(I)'
_cod_data_source_file d2sc00002d2.cif
_cod_data_source_block klb-118
_cod_depositor_comments 'Adding full bibliography for 1566151--1566160.cif.'
_cod_original_cell_volume 3642.84(18)
_cod_database_code 1566154
_shelx_shelxl_version_number 2018/3
_chemical_oxdiff_formula CBN
_shelx_space_group_comment
;
The symmetry employed for this shelxl refinement is uniquely defined
by the following loop, which should always be used as a source of
symmetry information in preference to the above space-group names.
They are only intended as comments.
;
_shelx_estimated_absorpt_t_max 0.596
_shelx_estimated_absorpt_t_min 0.206
_reflns_odcompleteness_completeness 98.65
_reflns_odcompleteness_iscentric 1
_reflns_odcompleteness_theta 66.97
_olex2_refinement_description
;
1. Fixed Uiso
 At 1.2 times of:
  All C(H) groups, All C(H,H) groups, All N(H) groups
 At 1.5 times of:
  All C(H,H,H) groups
2. Restrained distances
 Br6A-Al2 = Br6B-Al2
 2.28 with sigma of 0.02
 C41B-C40B = C43-C40B
 1.52 with sigma of 0.02
 C31-C40 = C31-C40B
 1.53 with sigma of 0.02
 C43-C40 = C41B-C40B
 1.53 with sigma of 0.02
 C43-C40 = C41B-C40B = C40B-C43B = C40-C41 = C40B-C42B = C40-C42
 1.53 with sigma of 0.02
 C42B-B2 = C42-B2
 1.56 with sigma of 0.02
 C43-C41
 2.48 with sigma of 0.02
 C43B-C42B
 2.49 with sigma of 0.02
 C41B-C42B
 2.49 with sigma of 0.02
 C41B-C43B
 2.48 with sigma of 0.02
 C43-C42
 2.49 with sigma of 0.02
 C30-C42
 2.92 with sigma of 0.02
 C45-C44 = C45B-C44 = C46-C44 = C46B-C44 = C47-C44 = C47B-C44
 1.53 with sigma of 0.02
 H39C-H4
 2 with sigma of 0.02
 H1-H9A
 2.2 with sigma of 0.02
 C42-C40B \\sim C42B-C40B
 with sigma of 0.02
 C42-B2 \\sim C42B-B2
 with sigma of 0.02
3. Uiso/Uaniso restraints and constraints
C42 \\sim C42B: within 2A with sigma of 0.01 and sigma for terminal atoms of
0.02 within 2A
Br6B \\sim Br6A: within 2A with sigma of 0.01 and sigma for terminal atoms of
0.02 within 2A
C41B \\sim C43: within 2A with sigma of 0.01 and sigma for terminal atoms of
0.02 within 2A
C42B \\sim C42 \\sim C43 \\sim C41B \\sim C40 \\sim C40B: within 2A with sigma
of 0.001 and sigma for terminal atoms of 0.002 within 2A
C42B \\sim C42 \\sim C40 \\sim C40B \\sim C43B \\sim C43 \\sim C41B \\sim C41:
within 2A with sigma of 0.01 and sigma for terminal atoms of 0.02 within 2A
C45 \\sim C45B \\sim C44 \\sim C47B \\sim C47 \\sim C46B \\sim C46: within 2A
with sigma of 0.01 and sigma for terminal atoms of 0.02 within 2A
Uanis(C42B) \\sim Ueq, Uanis(C42) \\sim Ueq: with sigma of 0.01 and sigma for
terminal atoms of 0.02
Uanis(Br6A) \\sim Ueq, Uanis(Br6B) \\sim Ueq: with sigma of 0.01 and sigma for
terminal atoms of 0.02
Uanis(C43) \\sim Ueq, Uanis(C41B) \\sim Ueq: with sigma of 0.005 and sigma for
terminal atoms of 0.002
Uanis(C41B) \\sim Ueq, Uanis(C43) \\sim Ueq, Uanis(C40B) \\sim Ueq, Uanis(C40)
\\sim Ueq, Uanis(C42) \\sim Ueq, Uanis(C42B) \\sim Ueq: with sigma of 0.005 and
sigma for terminal atoms of 0.002
Uanis(C41) \\sim Ueq, Uanis(C41B) \\sim Ueq, Uanis(C43) \\sim Ueq, Uanis(C43B)
\\sim Ueq, Uanis(C40B) \\sim Ueq, Uanis(C40) \\sim Ueq, Uanis(C42) \\sim Ueq,
Uanis(C42B) \\sim Ueq: with sigma of 0.01 and sigma for terminal atoms of 0.02
Uanis(C47) \\sim Ueq, Uanis(C47B) \\sim Ueq, Uanis(C46B) \\sim Ueq, Uanis(C46)
\\sim Ueq, Uanis(C44) \\sim Ueq, Uanis(C45) \\sim Ueq, Uanis(C45B) \\sim Ueq:
with sigma of 0.01 and sigma for terminal atoms of 0.02
4. Others
 Sof(C40B)=Sof(C41B)=Sof(H41A)=Sof(H41B)=Sof(H41C)=Sof(C42B)=Sof(H42C)=
 Sof(H42D)=Sof(C43B)=Sof(H43D)=Sof(H43E)=Sof(H43F)=1-FVAR(1)
 Sof(C42)=Sof(H42A)=Sof(H42B)=Sof(C43)=Sof(H43A)=Sof(H43B)=Sof(H43C)=Sof(C40)=
 Sof(C41)=Sof(H41D)=Sof(H41E)=Sof(H41F)=FVAR(1)
 Sof(Br6B)=1-FVAR(2)
 Sof(Br6A)=FVAR(2)
 Sof(C45B)=Sof(H45A)=Sof(H45B)=Sof(H45C)=Sof(C47)=Sof(H47A)=Sof(H47B)=
 Sof(H47C)=Sof(C46B)=Sof(H46D)=Sof(H46E)=Sof(H46F)=1-FVAR(3)
 Sof(C46)=Sof(H46A)=Sof(H46B)=Sof(H46C)=Sof(C47B)=Sof(H47D)=Sof(H47E)=
 Sof(H47F)=Sof(C45)=Sof(H45D)=Sof(H45E)=Sof(H45F)=FVAR(3)
5.a Ternary CH refined with riding coordinates:
 C22(H22), C27(H27), C51(H51), C54(H54)
5.b Secondary CH2 refined with riding coordinates:
 C12(H12A,H12B), C42(H42A,H42B), C42B(H42C,H42D)
5.c Aromatic/amide H refined with riding coordinates:
 N1(H1), C5(H5), C3(H3), N4(H4), C32(H32), C34(H34)
5.d Idealised Me refined as rotating group:
 C13(H13A,H13B,H13C), C14(H14A,H14B,H14C), C10(H10A,H10B,H10C), C9(H9A,H9B,
 H9C), C8(H8A,H8B,H8C), C17(H17A,H17B,H17C), C16(H16A,H16B,H16C), C18(H18A,H18B,
 H18C), C23(H23A,H23B,H23C), C24(H24A,H24B,H24C), C29(H29A,H29B,H29C), C28(H28A,
 H28B,H28C), C25(H25A,H25B,H25C), C26(H26A,H26B,H26C), C41B(H41A,H41B,H41C),
 C39(H39A,H39B,H39C), C37(H37A,H37B,H37C), C38(H38A,H38B,H38C), C52(H52A,H52B,
 H52C), C53(H53A,H53B,H53C), C55(H55A,H55B,H55C), C56(H56A,H56B,H56C), C57(H57A,
 H57B,H57C), C58(H58A,H58B,H58C), C43(H43A,H43B,H43C), C43B(H43D,H43E,H43F),
 C41(H41D,H41E,H41F), C46(H46A,H46B,H46C), C45B(H45A,H45B,H45C), C47(H47A,H47B,
 H47C), C47B(H47D,H47E,H47F), C45(H45D,H45E,H45F), C46B(H46D,H46E,H46F)
;
_olex2_submission_special_instructions 'No special instructions were received'
_oxdiff_exptl_absorpt_empirical_details
;
Empirical correction (ABSPACK) includes:
- Absorption correction using spherical harmonics
- Frame scaling
;
_oxdiff_exptl_absorpt_empirical_full_max 2.744
_oxdiff_exptl_absorpt_empirical_full_min 0.390

loop_
_space_group_symop_operation_xyz
'x, y, z'
'-x, -y, -z'

loop_
_atom_site_label
_atom_site_type_symbol
_atom_site_fract_x
_atom_site_fract_y
_atom_site_fract_z
_atom_site_U_iso_or_equiv
_atom_site_adp_type
_atom_site_occupancy
_atom_site_site_symmetry_order
_atom_site_calc_flag
_atom_site_refinement_flags_posn
_atom_site_refinement_flags_adp
_atom_site_refinement_flags_occupancy
_atom_site_disorder_assembly
_atom_site_disorder_group
Br1 Br -0.10262(9) 0.42143(4) 0.81405(4) 0.0766(2) Uani 1 1 d . . . . .
Br2 Br -0.17842(9) 0.38080(6) 0.96023(4) 0.0853(3) Uani 1 1 d . . . . .
Br3 Br -0.31611(7) 0.23047(4) 0.79401(3) 0.06413(19) Uani 1 1 d . . . . .
Br4 Br 0.07350(6) 0.27381(4) 0.86848(3) 0.05641(18) Uani 1 1 d . . . . .
Al1 Al -0.13164(16) 0.32713(9) 0.85930(8) 0.0451(3) Uani 1 1 d . . . . .
Br5 Br 0.24316(10) 0.91850(6) 0.91296(4) 0.0893(3) Uani 1 1 d . . . . .
Br6A Br 0.3756(12) 0.72193(19) 0.8790(2) 0.0790(14) Uani 0.71(3) 1 d D U P A 1
Br7 Br 0.54344(8) 0.87401(5) 0.82645(5) 0.0833(3) Uani 1 1 d . . . . .
Br8 Br 0.17253(10) 0.77299(4) 0.74532(4) 0.0819(3) Uani 1 1 d . . . . .
Al2 Al 0.32940(19) 0.82177(9) 0.84203(9) 0.0526(4) Uani 1 1 d D . . . .
N1 N 0.2117(4) 0.1157(2) 0.73411(17) 0.0342(8) Uani 1 1 d . . . . .
H1 H 0.206876 0.164237 0.756837 0.041 Uiso 1 1 calc DR U . . .
N2 N 0.0466(4) 0.0651(3) 0.8534(2) 0.0427(9) Uani 1 1 d . . . . .
N3 N 0.2686(4) 0.1184(2) 0.88870(19) 0.0381(8) Uani 1 1 d . . . . .
C12 C 0.2213(6) -0.0236(3) 0.7250(2) 0.0423(11) Uani 1 1 d . . . . .
H12A H 0.265136 -0.047353 0.755242 0.051 Uiso 1 1 calc R U . . .
H12B H 0.126689 -0.055478 0.703098 0.051 Uiso 1 1 calc R U . . .
C11 C 0.3160(5) -0.0251(3) 0.6747(2) 0.0369(10) Uani 1 1 d . . . . .
C13 C 0.4716(5) 0.0067(3) 0.7098(3) 0.0459(11) Uani 1 1 d . . . . .
H13A H 0.478964 0.060964 0.738123 0.069 Uiso 1 1 calc R U . . .
H13B H 0.533658 0.004449 0.678212 0.069 Uiso 1 1 calc R U . . .
H13C H 0.501316 -0.025156 0.735385 0.069 Uiso 1 1 calc R U . . .
C14 C 0.3075(6) -0.1101(3) 0.6318(3) 0.0498(13) Uani 1 1 d . . . . .
H14A H 0.325762 -0.142067 0.658724 0.075 Uiso 1 1 calc R U . . .
H14B H 0.379181 -0.113403 0.604294 0.075 Uiso 1 1 calc R U . . .
H14C H 0.212178 -0.129398 0.605044 0.075 Uiso 1 1 calc R U . . .
C2 C 0.2728(4) 0.0275(3) 0.6375(2) 0.0326(9) Uani 1 1 d . . . . .
C1 C 0.2300(4) 0.0991(3) 0.6686(2) 0.0330(9) Uani 1 1 d . . . . .
C6 C 0.2026(5) 0.1509(3) 0.6356(2) 0.0354(9) Uani 1 1 d . . . . .
C5 C 0.2147(5) 0.1274(3) 0.5712(2) 0.0358(9) Uani 1 1 d . . . . .
H5 H 0.197305 0.162284 0.548710 0.043 Uiso 1 1 calc R U . . .
C4 C 0.2508(4) 0.0559(3) 0.5380(2) 0.0364(10) Uani 1 1 d . . . . .
C3 C 0.2813(4) 0.0074(3) 0.5726(2) 0.0338(9) Uani 1 1 d . . . . .
H3 H 0.309004 -0.041248 0.551399 0.041 Uiso 1 1 calc R U . . .
C7 C 0.1548(5) 0.2307(3) 0.6661(2) 0.0390(10) Uani 1 1 d . . . . .
C10 C 0.0096(5) 0.2190(3) 0.6862(3) 0.0455(11) Uani 1 1 d . . . . .
H10A H -0.063364 0.190258 0.647939 0.068 Uiso 1 1 calc R U . . .
H10B H -0.015800 0.270013 0.707989 0.068 Uiso 1 1 calc R U . . .
H10C H 0.015480 0.189166 0.715367 0.068 Uiso 1 1 calc R U . . .
C9 C 0.2696(6) 0.2850(3) 0.7243(3) 0.0505(12) Uani 1 1 d . . . . .
H9A H 0.334218 0.253700 0.738618 0.076 Uiso 1 1 calc DR U . . .
H9B H 0.222677 0.311747 0.759479 0.076 Uiso 1 1 calc R U . . .
H9C H 0.324224 0.323856 0.711394 0.076 Uiso 1 1 calc R U . . .
C8 C 0.1373(7) 0.2757(3) 0.6196(3) 0.0570(14) Uani 1 1 d . . . . .
H8A H 0.227710 0.284211 0.605295 0.085 Uiso 1 1 calc R U . . .
H8B H 0.110032 0.326267 0.641373 0.085 Uiso 1 1 calc R U . . .
H8C H 0.062840 0.245479 0.582358 0.085 Uiso 1 1 calc R U . . .
C15 C 0.2509(5) 0.0329(3) 0.4662(2) 0.0399(10) Uani 1 1 d . . . . .
C17 C 0.3550(6) 0.0939(3) 0.4540(3) 0.0495(12) Uani 1 1 d . . . . .
H17A H 0.328532 0.145673 0.471923 0.074 Uiso 1 1 calc R U . . .
H17B H 0.350778 0.080672 0.407724 0.074 Uiso 1 1 calc R U . . .
H17C H 0.452202 0.094315 0.474755 0.074 Uiso 1 1 calc R U . . .
C16 C 0.0995(6) 0.0306(4) 0.4320(3) 0.0597(15) Uani 1 1 d . . . . .
H16A H 0.032896 -0.008584 0.439422 0.090 Uiso 1 1 calc R U . . .
H16B H 0.097639 0.016876 0.385768 0.090 Uiso 1 1 calc R U . . .
H16C H 0.071150 0.082061 0.448905 0.090 Uiso 1 1 calc R U . . .
C18 C 0.2949(7) -0.0471(3) 0.4369(3) 0.0537(13) Uani 1 1 d . . . . .
H18A H 0.392990 -0.045919 0.456998 0.081 Uiso 1 1 calc R U . . .
H18B H 0.289221 -0.059287 0.390616 0.081 Uiso 1 1 calc R U . . .
H18C H 0.230563 -0.087132 0.444440 0.081 Uiso 1 1 calc R U . . .
C19 C 0.1695(5) 0.0834(3) 0.8348(2) 0.0385(10) Uani 1 1 d . . . . .
C21 C 0.2068(6) 0.1221(3) 0.9424(2) 0.0483(12) Uani 1 1 d . . . . .
C20 C 0.0687(6) 0.0895(3) 0.9198(3) 0.0490(12) Uani 1 1 d . . . . .
C22 C 0.4182(5) 0.1487(3) 0.8872(3) 0.0455(11) Uani 1 1 d . . . . .
H22 H 0.423207 0.140944 0.841303 0.055 Uiso 1 1 calc R U . . .
C23 C 0.4552(7) 0.2357(4) 0.9239(3) 0.0602(15) Uani 1 1 d . . . . .
H23A H 0.379834 0.261918 0.910070 0.090 Uiso 1 1 calc R U . . .
H23B H 0.546100 0.256167 0.915382 0.090 Uiso 1 1 calc R U . . .
H23C H 0.463480 0.245280 0.969990 0.090 Uiso 1 1 calc R U . . .
C24 C 0.5224(6) 0.1031(4) 0.9093(4) 0.0715(19) Uani 1 1 d . . . . .
H24A H 0.531197 0.115437 0.955720 0.107 Uiso 1 1 calc R U . . .
H24B H 0.615759 0.117181 0.899356 0.107 Uiso 1 1 calc R U . . .
H24C H 0.488155 0.047090 0.887118 0.107 Uiso 1 1 calc R U . . .
C27 C -0.0913(6) 0.0230(4) 0.8112(3) 0.0551(14) Uani 1 1 d . . . . .
H27 H -0.166960 0.037835 0.837295 0.066 Uiso 1 1 calc R U . . .
C29 C -0.1250(6) 0.0470(4) 0.7541(3) 0.0656(16) Uani 1 1 d . . . . .
H29A H -0.065192 0.024773 0.722936 0.098 Uiso 1 1 calc R U . . .
H29B H -0.106167 0.104172 0.767522 0.098 Uiso 1 1 calc R U . . .
H29C H -0.225827 0.027966 0.734255 0.098 Uiso 1 1 calc R U . . .
C28 C -0.0973(7) -0.0651(4) 0.7948(4) 0.0724(19) Uani 1 1 d . . . . .
H28A H -0.190895 -0.092492 0.768970 0.109 Uiso 1 1 calc R U . . .
H28B H -0.082413 -0.077090 0.834526 0.109 Uiso 1 1 calc R U . . .
H28C H -0.022523 -0.082282 0.770348 0.109 Uiso 1 1 calc R U . . .
C25 C 0.2882(8) 0.1537(5) 1.0103(3) 0.0720(18) Uani 1 1 d . . . . .
H25A H 0.366701 0.124647 1.014287 0.108 Uiso 1 1 calc R U . . .
H25B H 0.224067 0.148066 1.039491 0.108 Uiso 1 1 calc R U . . .
H25C H 0.326834 0.209138 1.021342 0.108 Uiso 1 1 calc R U . . .
C26 C -0.0464(7) 0.0792(5) 0.9561(4) 0.078(2) Uani 1 1 d . . . . .
H26A H -0.114845 0.114167 0.952537 0.117 Uiso 1 1 calc R U . . .
H26B H -0.004446 0.091660 1.001453 0.117 Uiso 1 1 calc R U . . .
H26C H -0.095693 0.024880 0.938322 0.117 Uiso 1 1 calc R U . . .
B1 B 0.2015(5) 0.0612(3) 0.7634(3) 0.0378(11) Uani 1 1 d . . . . .
N4 N 0.5471(4) 0.4622(3) 0.6873(2) 0.0456(10) Uani 1 1 d . . . . .
H4 H 0.622205 0.442384 0.698054 0.055 Uiso 1 1 calc DR U . . .
N6 N 0.7270(5) 0.6022(3) 0.8250(2) 0.0494(10) Uani 1 1 d . . . . .
N5 N 0.5676(5) 0.5376(2) 0.8560(2) 0.0459(10) Uani 1 1 d . . . . .
C40B C 0.3217(12) 0.5387(7) 0.6508(6) 0.0573(11) Uani 0.526(7) 1 d D U P B 2
C41B C 0.1664(9) 0.5444(7) 0.6334(6) 0.0580(12) Uani 0.526(7) 1 d D U P B 2
H41A H 0.141266 0.533432 0.587102 0.087 Uiso 0.526(7) 1 calc R U P B 2
H41B H 0.150173 0.597135 0.656725 0.087 Uiso 0.526(7) 1 calc R U P B 2
H41C H 0.106899 0.506204 0.645193 0.087 Uiso 0.526(7) 1 calc R U P B 2
C31 C 0.3563(5) 0.4623(3) 0.6044(3) 0.0481(12) Uani 1 1 d D . . . .
C32 C 0.2773(6) 0.4270(4) 0.5421(3) 0.0566(14) Uani 1 1 d . . . . .
H32 H 0.194714 0.447143 0.530325 0.068 Uiso 1 1 calc R U . . .
C33 C 0.3136(7) 0.3648(4) 0.4972(3) 0.0565(14) Uani 1 1 d . . . . .
C34 C 0.4344(6) 0.3364(3) 0.5155(3) 0.0494(12) Uani 1 1 d . . . . .
H34 H 0.461374 0.293562 0.484648 0.059 Uiso 1 1 calc R U . . .
C35 C 0.5190(5) 0.3677(3) 0.5772(3) 0.0446(11) Uani 1 1 d . . . . .
C30 C 0.4738(5) 0.4294(3) 0.6216(2) 0.0411(10) Uani 1 1 d D . . . .
C44 C 0.2144(8) 0.3265(4) 0.4302(3) 0.0784(19) Uani 1 1 d D U . . .
C36 C 0.6529(5) 0.3330(3) 0.5931(3) 0.0471(12) Uani 1 1 d . . . . .
C39 C 0.7875(6) 0.3962(4) 0.6175(4) 0.0637(17) Uani 1 1 d . . . . .
H39A H 0.823877 0.403590 0.580767 0.096 Uiso 1 1 calc R U . . .
H39B H 0.860643 0.379637 0.643024 0.096 Uiso 1 1 calc R U . . .
H39C H 0.763427 0.445461 0.644169 0.096 Uiso 1 1 calc DR U . . .
C37 C 0.6835(7) 0.2712(4) 0.5334(3) 0.0642(16) Uani 1 1 d . . . . .
H37A H 0.599486 0.230233 0.514028 0.096 Uiso 1 1 calc R U . . .
H37B H 0.765178 0.248076 0.545867 0.096 Uiso 1 1 calc R U . . .
H37C H 0.705314 0.295762 0.502261 0.096 Uiso 1 1 calc R U . . .
C38 C 0.6319(6) 0.2913(4) 0.6413(3) 0.0585(14) Uani 1 1 d . . . . .
H38A H 0.616566 0.328933 0.681408 0.088 Uiso 1 1 calc R U . . .
H38B H 0.717092 0.268642 0.650106 0.088 Uiso 1 1 calc R U . . .
H38C H 0.548738 0.249588 0.623298 0.088 Uiso 1 1 calc R U . . .
C48 C 0.6032(6) 0.5523(3) 0.8041(3) 0.0473(12) Uani 1 1 d . . . . .
C49 C 0.7700(7) 0.6197(3) 0.8904(3) 0.0531(13) Uani 1 1 d . . . . .
C50 C 0.6693(7) 0.5791(3) 0.9095(3) 0.0510(13) Uani 1 1 d . . . . .
C51 C 0.7996(8) 0.6342(4) 0.7818(3) 0.0617(16) Uani 1 1 d . . . . .
H51 H 0.740422 0.609413 0.737742 0.074 Uiso 1 1 calc R U . . .
C52 C 0.9447(8) 0.6109(4) 0.7779(4) 0.0672(17) Uani 1 1 d . . . . .
H52A H 0.983098 0.625783 0.744409 0.101 Uiso 1 1 calc R U . . .
H52B H 0.936610 0.554272 0.767352 0.101 Uiso 1 1 calc R U . . .
H52C H 1.008987 0.637653 0.819309 0.101 Uiso 1 1 calc R U . . .
C53 C 0.8001(12) 0.7217(5) 0.8007(5) 0.095(3) Uani 1 1 d . . . . .
H53A H 0.863199 0.748850 0.842362 0.143 Uiso 1 1 calc R U . . .
H53B H 0.703033 0.732527 0.803693 0.143 Uiso 1 1 calc R U . . .
H53C H 0.834514 0.740235 0.768122 0.143 Uiso 1 1 calc R U . . .
C54 C 0.4381(6) 0.4826(3) 0.8518(3) 0.0539(13) Uani 1 1 d . . . . .
H54 H 0.390968 0.461397 0.805532 0.065 Uiso 1 1 calc R U . . .
C55 C 0.3303(9) 0.5220(4) 0.8881(5) 0.082(2) Uani 1 1 d . . . . .
H55A H 0.245477 0.483467 0.881836 0.124 Uiso 1 1 calc R U . . .
H55B H 0.303189 0.563192 0.872049 0.124 Uiso 1 1 calc R U . . .
H55C H 0.372010 0.545118 0.933917 0.124 Uiso 1 1 calc R U . . .
C56 C 0.4755(7) 0.4136(3) 0.8687(3) 0.0625(15) Uani 1 1 d . . . . .
H56A H 0.528246 0.431562 0.912961 0.094 Uiso 1 1 calc R U . . .
H56B H 0.534878 0.386079 0.839430 0.094 Uiso 1 1 calc R U . . .
H56C H 0.387863 0.378128 0.864663 0.094 Uiso 1 1 calc R U . . .
C57 C 0.9071(8) 0.6705(4) 0.9294(4) 0.0726(18) Uani 1 1 d . . . . .
H57A H 0.986836 0.642345 0.919351 0.109 Uiso 1 1 calc R U . . .
H57B H 0.904138 0.683748 0.975190 0.109 Uiso 1 1 calc R U . . .
H57C H 0.919981 0.718468 0.919136 0.109 Uiso 1 1 calc R U . . .
C58 C 0.6679(9) 0.5766(4) 0.9754(3) 0.0693(18) Uani 1 1 d . . . . .
H58A H 0.573609 0.583586 0.986198 0.104 Uiso 1 1 calc R U . . .
H58B H 0.740361 0.618587 1.006476 0.104 Uiso 1 1 calc R U . . .
H58C H 0.689012 0.526006 0.976665 0.104 Uiso 1 1 calc R U . . .
B2 B 0.5107(9) 0.5207(5) 0.7337(3) 0.0649(19) Uani 1 1 d D . . . .
C42 C 0.3451(11) 0.5324(7) 0.7157(5) 0.0572(11) Uani 0.474(7) 1 d D U P B 1
H42A H 0.280348 0.490877 0.722195 0.069 Uiso 0.474(7) 1 calc R U P B 1
H42B H 0.330755 0.583390 0.745145 0.069 Uiso 0.474(7) 1 calc R U P B 1
C42B C 0.4335(11) 0.5814(6) 0.7135(5) 0.0577(11) Uani 0.526(7) 1 d D U P B 2
H42C H 0.504063 0.619779 0.706325 0.069 Uiso 0.526(7) 1 calc R U P B 2
H42D H 0.385285 0.609979 0.748177 0.069 Uiso 0.526(7) 1 calc R U P B 2
Br6B Br 0.322(3) 0.7313(8) 0.8912(9) 0.087(3) Uani 0.29(3) 1 d D U P A 2
C43 C 0.2489(13) 0.5884(7) 0.6280(6) 0.0594(12) Uani 0.474(7) 1 d D U P B 1
H43A H 0.153712 0.565665 0.601782 0.089 Uiso 0.474(7) 1 calc R U P B 1
H43B H 0.311225 0.605034 0.602079 0.089 Uiso 0.474(7) 1 calc R U P B 1
H43C H 0.241834 0.633613 0.664975 0.089 Uiso 0.474(7) 1 calc R U P B 1
C40 C 0.3088(16) 0.5296(8) 0.6506(7) 0.0574(11) Uani 0.474(7) 1 d D U P B 1
C43B C 0.4076(11) 0.6049(6) 0.6325(6) 0.066(3) Uani 0.526(7) 1 d D U P B 2
H43D H 0.368464 0.600133 0.588383 0.099 Uiso 0.526(7) 1 calc R U P B 2
H43E H 0.508481 0.599031 0.635923 0.099 Uiso 0.526(7) 1 calc R U P B 2
H43F H 0.399010 0.656351 0.661972 0.099 Uiso 0.526(7) 1 calc R U P B 2
C41 C 0.2079(15) 0.5032(9) 0.6920(8) 0.079(4) Uani 0.474(7) 1 d D U P B 1
H41D H 0.256523 0.472985 0.714789 0.118 Uiso 0.474(7) 1 calc R U P B 1
H41E H 0.120140 0.470749 0.663789 0.118 Uiso 0.474(7) 1 calc R U P B 1
H41F H 0.184167 0.549430 0.723209 0.118 Uiso 0.474(7) 1 calc R U P B 1
C46 C 0.313(5) 0.280(3) 0.387(2) 0.086(7) Uani 0.30(5) 1 d D U P C 1
H46A H 0.371813 0.314871 0.372465 0.130 Uiso 0.30(5) 1 calc R U P C 1
H46B H 0.254017 0.237775 0.350120 0.130 Uiso 0.30(5) 1 calc R U P C 1
H46C H 0.374988 0.256766 0.412417 0.130 Uiso 0.30(5) 1 calc R U P C 1
C45B C 0.201(3) 0.3930(11) 0.4028(10) 0.081(4) Uani 0.70(5) 1 d D U P C 2
H45A H 0.164836 0.435237 0.432859 0.121 Uiso 0.70(5) 1 calc R U P C 2
H45B H 0.135353 0.372926 0.361425 0.121 Uiso 0.70(5) 1 calc R U P C 2
H45C H 0.295324 0.413033 0.396886 0.121 Uiso 0.70(5) 1 calc R U P C 2
C47 C 0.0627(17) 0.2987(16) 0.4414(9) 0.091(5) Uani 0.70(5) 1 d D U P C 2
H47A H 0.067195 0.255854 0.458287 0.137 Uiso 0.70(5) 1 calc R U P C 2
H47B H -0.005201 0.280458 0.400523 0.137 Uiso 0.70(5) 1 calc R U P C 2
H47C H 0.031307 0.342350 0.472204 0.137 Uiso 0.70(5) 1 calc R U P C 2
C47B C 0.090(3) 0.269(3) 0.433(2) 0.081(7) Uani 0.30(5) 1 d D U P C 1
H47D H 0.127637 0.228778 0.447688 0.121 Uiso 0.30(5) 1 calc R U P C 1
H47E H 0.031893 0.243515 0.389620 0.121 Uiso 0.30(5) 1 calc R U P C 1
H47F H 0.031814 0.296443 0.462211 0.121 Uiso 0.30(5) 1 calc R U P C 1
C45 C 0.167(5) 0.380(3) 0.394(2) 0.072(7) Uani 0.30(5) 1 d D U P C 1
H45D H 0.111596 0.416131 0.418524 0.108 Uiso 0.30(5) 1 calc R U P C 1
H45E H 0.108456 0.347886 0.351867 0.108 Uiso 0.30(5) 1 calc R U P C 1
H45F H 0.251661 0.409313 0.387066 0.108 Uiso 0.30(5) 1 calc R U P C 1
C46B C 0.267(2) 0.2591(10) 0.3839(7) 0.080(4) Uani 0.70(5) 1 d D U P C 2
H46D H 0.361524 0.277621 0.376988 0.120 Uiso 0.70(5) 1 calc R U P C 2
H46E H 0.200250 0.238890 0.342783 0.120 Uiso 0.70(5) 1 calc R U P C 2
H46F H 0.274595 0.217408 0.401951 0.120 Uiso 0.70(5) 1 calc R U P C 2

loop_
_atom_site_aniso_label
_atom_site_aniso_U_11
_atom_site_aniso_U_22
_atom_site_aniso_U_33
_atom_site_aniso_U_23
_atom_site_aniso_U_13
_atom_site_aniso_U_12
Br1 0.1004(5) 0.0492(4) 0.0879(5) 0.0351(4) 0.0147(4) 0.0123(3)
Br2 0.0846(5) 0.1043(6) 0.0550(4) 0.0050(4) 0.0154(4) 0.0336(4)
Br3 0.0620(4) 0.0568(4) 0.0642(4) 0.0118(3) 0.0106(3) 0.0006(3)
Br4 0.0597(3) 0.0564(3) 0.0483(3) 0.0088(3) 0.0074(3) 0.0221(3)
Al1 0.0521(8) 0.0397(8) 0.0431(8) 0.0122(6) 0.0101(6) 0.0114(6)
Br5 0.1084(6) 0.0965(6) 0.0765(5) 0.0285(4) 0.0487(5) 0.0381(5)
Br6A 0.114(3) 0.0470(8) 0.0752(13) 0.0342(8) -0.0066(13) 0.0002(10)
Br7 0.0677(4) 0.0921(6) 0.1147(7) 0.0557(5) 0.0380(4) 0.0264(4)
Br8 0.1099(6) 0.0592(4) 0.0672(5) 0.0283(3) -0.0082(4) -0.0135(4)
Al2 0.0685(10) 0.0385(8) 0.0554(10) 0.0232(7) 0.0129(8) 0.0050(7)
N1 0.0423(19) 0.0318(18) 0.0255(18) 0.0049(15) 0.0085(15) 0.0068(15)
N2 0.039(2) 0.052(2) 0.041(2) 0.0196(19) 0.0130(17) 0.0062(18)
N3 0.043(2) 0.042(2) 0.031(2) 0.0134(17) 0.0095(16) 0.0095(16)
C12 0.054(3) 0.037(2) 0.043(3) 0.017(2) 0.021(2) 0.009(2)
C11 0.044(2) 0.032(2) 0.038(2) 0.0133(19) 0.015(2) 0.0091(18)
C13 0.044(3) 0.058(3) 0.043(3) 0.023(2) 0.011(2) 0.016(2)
C14 0.073(3) 0.033(2) 0.052(3) 0.017(2) 0.030(3) 0.013(2)
C2 0.0286(19) 0.035(2) 0.031(2) 0.0093(18) 0.0063(17) -0.0004(17)
C1 0.032(2) 0.034(2) 0.029(2) 0.0084(18) 0.0050(17) -0.0005(17)
C6 0.034(2) 0.035(2) 0.034(2) 0.0104(19) 0.0028(18) 0.0014(18)
C5 0.038(2) 0.040(2) 0.031(2) 0.0152(19) 0.0062(18) 0.0046(18)
C4 0.030(2) 0.045(2) 0.030(2) 0.011(2) 0.0034(17) -0.0027(18)
C3 0.033(2) 0.032(2) 0.032(2) 0.0064(18) 0.0061(17) 0.0024(17)
C7 0.043(2) 0.035(2) 0.041(3) 0.014(2) 0.009(2) 0.0074(19)
C10 0.044(3) 0.046(3) 0.044(3) 0.012(2) 0.007(2) 0.013(2)
C9 0.055(3) 0.034(2) 0.056(3) 0.010(2) 0.010(3) 0.001(2)
C8 0.082(4) 0.046(3) 0.056(3) 0.025(3) 0.023(3) 0.026(3)
C15 0.038(2) 0.050(3) 0.026(2) 0.009(2) 0.0054(18) 0.000(2)
C17 0.055(3) 0.056(3) 0.045(3) 0.023(2) 0.020(2) 0.009(2)
C16 0.045(3) 0.092(5) 0.033(3) 0.014(3) 0.002(2) 0.006(3)
C18 0.069(3) 0.055(3) 0.032(3) 0.008(2) 0.011(2) 0.004(3)
C19 0.039(2) 0.043(2) 0.039(3) 0.018(2) 0.012(2) 0.0101(19)
C21 0.063(3) 0.058(3) 0.031(3) 0.017(2) 0.019(2) 0.020(3)
C20 0.055(3) 0.062(3) 0.040(3) 0.025(3) 0.022(2) 0.012(3)
C22 0.039(2) 0.054(3) 0.044(3) 0.018(2) 0.010(2) 0.005(2)
C23 0.061(3) 0.051(3) 0.069(4) 0.025(3) 0.010(3) 0.001(3)
C24 0.049(3) 0.064(4) 0.106(6) 0.034(4) 0.013(3) 0.018(3)
C27 0.041(3) 0.062(3) 0.062(4) 0.023(3) 0.012(2) 0.000(2)
C29 0.048(3) 0.073(4) 0.067(4) 0.017(3) 0.005(3) 0.006(3)
C28 0.061(4) 0.058(4) 0.095(5) 0.025(4) 0.019(4) -0.005(3)
C25 0.081(4) 0.099(5) 0.036(3) 0.022(3) 0.014(3) 0.020(4)
C26 0.067(4) 0.123(6) 0.063(4) 0.045(4) 0.037(3) 0.023(4)
B1 0.037(3) 0.038(3) 0.036(3) 0.010(2) 0.010(2) 0.002(2)
N4 0.039(2) 0.044(2) 0.050(3) 0.0094(19) 0.0067(18) 0.0127(17)
N6 0.069(3) 0.051(2) 0.039(2) 0.021(2) 0.023(2) 0.020(2)
N5 0.070(3) 0.037(2) 0.031(2) 0.0101(17) 0.014(2) 0.0105(19)
C40B 0.0547(15) 0.0553(15) 0.0619(15) 0.0195(12) 0.0099(12) 0.0121(12)
C41B 0.0558(16) 0.0566(16) 0.0615(16) 0.0198(13) 0.0098(13) 0.0119(13)
C31 0.044(3) 0.045(3) 0.062(3) 0.027(3) 0.011(2) 0.009(2)
C32 0.055(3) 0.057(3) 0.061(4) 0.031(3) -0.001(3) 0.011(3)
C33 0.069(3) 0.052(3) 0.049(3) 0.027(3) -0.005(3) 0.003(3)
C34 0.058(3) 0.045(3) 0.044(3) 0.018(2) 0.002(2) 0.006(2)
C35 0.047(3) 0.041(3) 0.045(3) 0.016(2) 0.008(2) 0.002(2)
C30 0.038(2) 0.040(2) 0.045(3) 0.016(2) 0.004(2) 0.0009(19)
C44 0.091(4) 0.081(4) 0.056(3) 0.031(3) -0.018(3) 0.003(3)
C36 0.040(2) 0.043(3) 0.052(3) 0.009(2) 0.004(2) 0.008(2)
C39 0.040(3) 0.050(3) 0.084(5) 0.002(3) 0.012(3) 0.003(2)
C37 0.062(3) 0.052(3) 0.065(4) 0.000(3) 0.017(3) 0.013(3)
C38 0.059(3) 0.056(3) 0.065(4) 0.025(3) 0.009(3) 0.019(3)
C48 0.067(3) 0.041(3) 0.042(3) 0.015(2) 0.018(2) 0.024(3)
C49 0.074(4) 0.043(3) 0.046(3) 0.019(2) 0.013(3) 0.012(3)
C50 0.081(4) 0.034(2) 0.037(3) 0.009(2) 0.019(3) 0.010(2)
C51 0.092(4) 0.056(3) 0.056(4) 0.031(3) 0.037(3) 0.023(3)
C52 0.088(4) 0.057(4) 0.076(4) 0.035(3) 0.043(4) 0.018(3)
C53 0.159(8) 0.066(4) 0.107(6) 0.061(5) 0.075(6) 0.055(5)
C54 0.066(3) 0.048(3) 0.052(3) 0.022(3) 0.015(3) 0.012(3)
C55 0.088(5) 0.061(4) 0.112(6) 0.032(4) 0.050(5) 0.021(4)
C56 0.074(4) 0.039(3) 0.066(4) 0.012(3) 0.007(3) 0.005(3)
C57 0.089(5) 0.064(4) 0.062(4) 0.024(3) 0.007(4) 0.000(3)
C58 0.120(6) 0.047(3) 0.034(3) 0.008(2) 0.018(3) -0.003(3)
B2 0.097(5) 0.069(4) 0.042(4) 0.025(3) 0.020(4) 0.044(4)
C42 0.0545(15) 0.0551(16) 0.0617(16) 0.0194(13) 0.0101(13) 0.0120(13)
C42B 0.0549(15) 0.0554(16) 0.0622(16) 0.0192(13) 0.0097(13) 0.0121(13)
Br6B 0.111(6) 0.057(3) 0.099(4) 0.052(3) -0.007(4) 0.000(3)
C43 0.0575(16) 0.0572(16) 0.0626(16) 0.0195(13) 0.0085(13) 0.0120(13)
C40 0.0547(15) 0.0553(15) 0.0620(15) 0.0195(12) 0.0099(12) 0.0120(12)
C43B 0.059(5) 0.045(5) 0.086(6) 0.012(5) 0.010(5) 0.012(4)
C41 0.056(6) 0.075(7) 0.090(7) 0.008(6) 0.020(6) 0.005(5)
C46 0.113(12) 0.070(12) 0.064(10) 0.029(9) -0.023(10) 0.000(10)
C45B 0.098(10) 0.092(8) 0.052(7) 0.035(6) -0.018(6) 0.021(7)
C47 0.092(7) 0.093(9) 0.074(7) 0.033(7) -0.021(6) -0.012(7)
C47B 0.078(10) 0.081(12) 0.068(10) 0.027(10) -0.027(9) 0.001(10)
C45 0.072(12) 0.082(11) 0.057(11) 0.026(9) 0.000(10) 0.007(9)
C46B 0.109(9) 0.059(7) 0.051(5) 0.017(5) -0.027(6) -0.006(6)

loop_
_atom_type_symbol
_atom_type_description
_atom_type_scat_dispersion_real
_atom_type_scat_dispersion_imag
_atom_type_scat_source
C C 0.0181 0.0091 'International Tables Vol C Tables 4.2.6.8 and 6.1.1.4'
H H 0.0000 0.0000 'International Tables Vol C Tables 4.2.6.8 and 6.1.1.4'
Al Al 0.2130 0.2455 'International Tables Vol C Tables 4.2.6.8 and 6.1.1.4'
B B 0.0090 0.0039 'International Tables Vol C Tables 4.2.6.8 and 6.1.1.4'
Br Br -0.6763 1.2805 'International Tables Vol C Tables 4.2.6.8 and 6.1.1.4'
N N 0.0311 0.0180 'International Tables Vol C Tables 4.2.6.8 and 6.1.1.4'

loop_
_geom_angle_atom_site_label_1
_geom_angle_atom_site_label_2
_geom_angle_atom_site_label_3
_geom_angle
_geom_angle_site_symmetry_1
_geom_angle_site_symmetry_3
_geom_angle_publ_flag
Br1 Al1 Br3 108.19(7) . . ?
Br1 Al1 Br4 110.75(7) . . ?
Br2 Al1 Br1 109.74(7) . . ?
Br2 Al1 Br3 111.33(7) . . ?
Br2 Al1 Br4 107.60(7) . . ?
Br4 Al1 Br3 109.24(6) . . ?
Br5 Al2 Br6A 113.4(2) . . ?
Br5 Al2 Br7 108.43(7) . . ?
Br5 Al2 Br8 109.79(8) . . ?
Br7 Al2 Br6A 106.0(3) . . ?
Br7 Al2 Br8 108.94(8) . . ?
Br8 Al2 Br6A 110.14(12) . . ?
Br6B Al2 Br5 100.1(8) . . ?
Br6B Al2 Br7 119.9(7) . . ?
Br6B Al2 Br8 109.2(2) . . ?
C1 N1 H1 117.8 . . ?
B1 N1 H1 117.8 . . ?
B1 N1 C1 124.4(4) . . ?
C19 N2 C20 109.3(4) . . ?
C19 N2 C27 127.0(4) . . ?
C20 N2 C27 123.6(4) . . ?
C19 N3 C21 109.5(4) . . ?
C19 N3 C22 122.3(4) . . ?
C21 N3 C22 128.2(4) . . ?
H12A C12 H12B 107.9 . . ?
C11 C12 H12A 109.2 . . ?
C11 C12 H12B 109.2 . . ?
C11 C12 B1 112.0(4) . . ?
B1 C12 H12A 109.2 . . ?
B1 C12 H12B 109.2 . . ?
C12 C11 C13 108.6(4) . . ?
C14 C11 C12 108.1(4) . . ?
C14 C11 C13 108.2(4) . . ?
C2 C11 C12 110.7(4) . . ?
C2 C11 C13 107.7(4) . . ?
C2 C11 C14 113.3(4) . . ?
C11 C13 H13A 109.5 . . ?
C11 C13 H13B 109.5 . . ?
C11 C13 H13C 109.5 . . ?
H13A C13 H13B 109.5 . . ?
H13A C13 H13C 109.5 . . ?
H13B C13 H13C 109.5 . . ?
C11 C14 H14A 109.5 . . ?
C11 C14 H14B 109.5 . . ?
C11 C14 H14C 109.5 . . ?
H14A C14 H14B 109.5 . . ?
H14A C14 H14C 109.5 . . ?
H14B C14 H14C 109.5 . . ?
C1 C2 C11 120.6(4) . . ?
C3 C2 C11 120.5(4) . . ?
C3 C2 C1 118.8(4) . . ?
C2 C1 N1 117.5(4) . . ?
C6 C1 N1 121.9(4) . . ?
C6 C1 C2 120.6(4) . . ?
C1 C6 C7 123.9(4) . . ?
C5 C6 C1 117.6(4) . . ?
C5 C6 C7 118.5(4) . . ?
C6 C5 H5 118.1 . . ?
C4 C5 C6 123.8(4) . . ?
C4 C5 H5 118.1 . . ?
C5 C4 C15 119.9(4) . . ?
C3 C4 C5 117.0(4) . . ?
C3 C4 C15 123.0(4) . . ?
C2 C3 H3 118.9 . . ?
C4 C3 C2 122.3(4) . . ?
C4 C3 H3 118.9 . . ?
C6 C7 C9 110.8(4) . . ?
C10 C7 C6 110.5(4) . . ?
C10 C7 C9 111.0(4) . . ?
C8 C7 C6 112.5(4) . . ?
C8 C7 C10 106.7(4) . . ?
C8 C7 C9 105.2(4) . . ?
C7 C10 H10A 109.5 . . ?
C7 C10 H10B 109.5 . . ?
C7 C10 H10C 109.5 . . ?
H10A C10 H10B 109.5 . . ?
H10A C10 H10C 109.5 . . ?
H10B C10 H10C 109.5 . . ?
C7 C9 H9A 109.5 . . ?
C7 C9 H9B 109.5 . . ?
C7 C9 H9C 109.5 . . ?
H9A C9 H9B 109.5 . . ?
H9A C9 H9C 109.5 . . ?
H9B C9 H9C 109.5 . . ?
C7 C8 H8A 109.5 . . ?
C7 C8 H8B 109.5 . . ?
C7 C8 H8C 109.5 . . ?
H8A C8 H8B 109.5 . . ?
H8A C8 H8C 109.5 . . ?
H8B C8 H8C 109.5 . . ?
C4 C15 C17 109.6(4) . . ?
C4 C15 C16 108.2(4) . . ?
C4 C15 C18 113.5(4) . . ?
C16 C15 C17 109.3(5) . . ?
C18 C15 C17 107.8(4) . . ?
C18 C15 C16 108.4(5) . . ?
C15 C17 H17A 109.5 . . ?
C15 C17 H17B 109.5 . . ?
C15 C17 H17C 109.5 . . ?
H17A C17 H17B 109.5 . . ?
H17A C17 H17C 109.5 . . ?
H17B C17 H17C 109.5 . . ?
C15 C16 H16A 109.5 . . ?
C15 C16 H16B 109.5 . . ?
C15 C16 H16C 109.5 . . ?
H16A C16 H16B 109.5 . . ?
H16A C16 H16C 109.5 . . ?
H16B C16 H16C 109.5 . . ?
C15 C18 H18A 109.5 . . ?
C15 C18 H18B 109.5 . . ?
C15 C18 H18C 109.5 . . ?
H18A C18 H18B 109.5 . . ?
H18A C18 H18C 109.5 . . ?
H18B C18 H18C 109.5 . . ?
N2 C19 B1 128.1(4) . . ?
N3 C19 N2 106.9(4) . . ?
N3 C19 B1 124.7(4) . . ?
N3 C21 C25 123.9(5) . . ?
C20 C21 N3 106.4(5) . . ?
C20 C21 C25 129.6(5) . . ?
N2 C20 C26 123.2(5) . . ?
C21 C20 N2 107.8(4) . . ?
C21 C20 C26 129.0(6) . . ?
N3 C22 H22 107.0 . . ?
N3 C22 C23 110.9(4) . . ?
N3 C22 C24 111.7(5) . . ?
C23 C22 H22 107.0 . . ?
C24 C22 H22 107.0 . . ?
C24 C22 C23 112.9(5) . . ?
C22 C23 H23A 109.5 . . ?
C22 C23 H23B 109.5 . . ?
C22 C23 H23C 109.5 . . ?
H23A C23 H23B 109.5 . . ?
H23A C23 H23C 109.5 . . ?
H23B C23 H23C 109.5 . . ?
C22 C24 H24A 109.5 . . ?
C22 C24 H24B 109.5 . . ?
C22 C24 H24C 109.5 . . ?
H24A C24 H24B 109.5 . . ?
H24A C24 H24C 109.5 . . ?
H24B C24 H24C 109.5 . . ?
N2 C27 H27 106.4 . . ?
N2 C27 C29 113.1(5) . . ?
N2 C27 C28 109.9(5) . . ?
C29 C27 H27 106.4 . . ?
C29 C27 C28 114.0(6) . . ?
C28 C27 H27 106.4 . . ?
C27 C29 H29A 109.5 . . ?
C27 C29 H29B 109.5 . . ?
C27 C29 H29C 109.5 . . ?
H29A C29 H29B 109.5 . . ?
H29A C29 H29C 109.5 . . ?
H29B C29 H29C 109.5 . . ?
C27 C28 H28A 109.5 . . ?
C27 C28 H28B 109.5 . . ?
C27 C28 H28C 109.5 . . ?
H28A C28 H28B 109.5 . . ?
H28A C28 H28C 109.5 . . ?
H28B C28 H28C 109.5 . . ?
C21 C25 H25A 109.5 . . ?
C21 C25 H25B 109.5 . . ?
C21 C25 H25C 109.5 . . ?
H25A C25 H25B 109.5 . . ?
H25A C25 H25C 109.5 . . ?
H25B C25 H25C 109.5 . . ?
C20 C26 H26A 109.5 . . ?
C20 C26 H26B 109.5 . . ?
C20 C26 H26C 109.5 . . ?
H26A C26 H26B 109.5 . . ?
H26A C26 H26C 109.5 . . ?
H26B C26 H26C 109.5 . . ?
N1 B1 C12 118.0(4) . . ?
N1 B1 C19 121.1(4) . . ?
C12 B1 C19 120.9(4) . . ?
C30 N4 H4 117.2 . . ?
B2 N4 H4 117.2 . . ?
B2 N4 C30 125.5(5) . . ?
C48 N6 C49 109.9(4) . . ?
C48 N6 C51 122.6(5) . . ?
C49 N6 C51 127.5(5) . . ?
C48 N5 C50 109.8(5) . . ?
C48 N5 C54 122.6(5) . . ?
C50 N5 C54 127.6(4) . . ?
C41B C40B C31 110.2(9) . . ?
C41B C40B C42B 131.2(10) . . ?
C41B C40B C43B 105.1(9) . . ?
C31 C40B C42B 116.4(8) . . ?
C31 C40B C43B 103.1(9) . . ?
C42B C40B C43B 78.4(8) . . ?
C40B C41B H41A 109.5 . . ?
C40B C41B H41B 109.5 . . ?
C40B C41B H41C 109.5 . . ?
H41A C41B H41B 109.5 . . ?
H41A C41B H41C 109.5 . . ?
H41B C41B H41C 109.5 . . ?
C32 C31 C40B 120.9(6) . . ?
C32 C31 C30 117.6(5) . . ?
C32 C31 C40 119.6(7) . . ?
C30 C31 C40B 121.3(6) . . ?
C30 C31 C40 122.7(7) . . ?
C31 C32 H32 118.5 . . ?
C33 C32 C31 122.9(5) . . ?
C33 C32 H32 118.5 . . ?
C32 C33 C34 117.5(6) . . ?
C32 C33 C44 119.3(6) . . ?
C34 C33 C44 123.1(6) . . ?
C33 C34 H34 118.4 . . ?
C33 C34 C35 123.3(6) . . ?
C35 C34 H34 118.4 . . ?
C34 C35 C36 119.8(5) . . ?
C30 C35 C34 116.6(5) . . ?
C30 C35 C36 123.6(5) . . ?
C31 C30 N4 117.0(5) . . ?
C35 C30 N4 121.1(4) . . ?
C35 C30 C31 121.9(5) . . ?
C33 C44 C46 103.3(19) . . ?
C33 C44 C47 107.6(8) . . ?
C45B C44 C33 105.6(9) . . ?
C45B C44 C47 107.5(12) . . ?
C47B C44 C33 110.9(16) . . ?
C47B C44 C46 108(2) . . ?
C47B C44 C45 113(2) . . ?
C45 C44 C33 118(2) . . ?
C45 C44 C46 102(3) . . ?
C46B C44 C33 114.5(8) . . ?
C46B C44 C45B 110.7(13) . . ?
C46B C44 C47 110.5(10) . . ?
C39 C36 C35 111.2(5) . . ?
C37 C36 C35 111.9(5) . . ?
C37 C36 C39 105.2(5) . . ?
C37 C36 C38 106.1(5) . . ?
C38 C36 C35 110.6(4) . . ?
C38 C36 C39 111.6(5) . . ?
C36 C39 H39A 109.5 . . ?
C36 C39 H39B 109.5 . . ?
C36 C39 H39C 109.5 . . ?
H39A C39 H39B 109.5 . . ?
H39A C39 H39C 109.5 . . ?
H39B C39 H39C 109.5 . . ?
C36 C37 H37A 109.5 . . ?
C36 C37 H37B 109.5 . . ?
C36 C37 H37C 109.5 . . ?
H37A C37 H37B 109.5 . . ?
H37A C37 H37C 109.5 . . ?
H37B C37 H37C 109.5 . . ?
C36 C38 H38A 109.5 . . ?
C36 C38 H38B 109.5 . . ?
C36 C38 H38C 109.5 . . ?
H38A C38 H38B 109.5 . . ?
H38A C38 H38C 109.5 . . ?
H38B C38 H38C 109.5 . . ?
N6 C48 N5 106.5(5) . . ?
N6 C48 B2 127.1(5) . . ?
N5 C48 B2 126.4(6) . . ?
N6 C49 C57 124.6(5) . . ?
C50 C49 N6 106.7(5) . . ?
C50 C49 C57 128.5(6) . . ?
N5 C50 C58 125.2(5) . . ?
C49 C50 N5 107.1(5) . . ?
C49 C50 C58 127.6(6) . . ?
N6 C51 H51 106.7 . . ?
N6 C51 C52 111.6(5) . . ?
N6 C51 C53 110.6(5) . . ?
C52 C51 H51 106.7 . . ?
C52 C51 C53 114.1(7) . . ?
C53 C51 H51 106.7 . . ?
C51 C52 H52A 109.5 . . ?
C51 C52 H52B 109.5 . . ?
C51 C52 H52C 109.5 . . ?
H52A C52 H52B 109.5 . . ?
H52A C52 H52C 109.5 . . ?
H52B C52 H52C 109.5 . . ?
C51 C53 H53A 109.5 . . ?
C51 C53 H53B 109.5 . . ?
C51 C53 H53C 109.5 . . ?
H53A C53 H53B 109.5 . . ?
H53A C53 H53C 109.5 . . ?
H53B C53 H53C 109.5 . . ?
N5 C54 H54 106.0 . . ?
N5 C54 C55 113.1(5) . . ?
N5 C54 C56 111.6(5) . . ?
C55 C54 H54 106.0 . . ?
C56 C54 H54 106.0 . . ?
C56 C54 C55 113.3(6) . . ?
C54 C55 H55A 109.5 . . ?
C54 C55 H55B 109.5 . . ?
C54 C55 H55C 109.5 . . ?
H55A C55 H55B 109.5 . . ?
H55A C55 H55C 109.5 . . ?
H55B C55 H55C 109.5 . . ?
C54 C56 H56A 109.5 . . ?
C54 C56 H56B 109.5 . . ?
C54 C56 H56C 109.5 . . ?
H56A C56 H56B 109.5 . . ?
H56A C56 H56C 109.5 . . ?
H56B C56 H56C 109.5 . . ?
C49 C57 H57A 109.5 . . ?
C49 C57 H57B 109.5 . . ?
C49 C57 H57C 109.5 . . ?
H57A C57 H57B 109.5 . . ?
H57A C57 H57C 109.5 . . ?
H57B C57 H57C 109.5 . . ?
C50 C58 H58A 109.5 . . ?
C50 C58 H58B 109.5 . . ?
C50 C58 H58C 109.5 . . ?
H58A C58 H58B 109.5 . . ?
H58A C58 H58C 109.5 . . ?
H58B C58 H58C 109.5 . . ?
N4 B2 C48 120.2(5) . . ?
N4 B2 C42 112.4(7) . . ?
N4 B2 C42B 117.9(7) . . ?
C48 B2 C42 124.6(6) . . ?
C42B B2 C48 115.4(6) . . ?
B2 C42 H42A 109.2 . . ?
B2 C42 H42B 109.2 . . ?
H42A C42 H42B 107.9 . . ?
C40 C42 B2 112.0(9) . . ?
C40 C42 H42A 109.2 . . ?
C40 C42 H42B 109.2 . . ?
C40B C42B H42C 109.8 . . ?
C40B C42B H42D 109.8 . . ?
B2 C42B C40B 109.5(8) . . ?
B2 C42B H42C 109.8 . . ?
B2 C42B H42D 109.8 . . ?
H42C C42B H42D 108.2 . . ?
H43A C43 H43B 109.5 . . ?
H43A C43 H43C 109.5 . . ?
H43B C43 H43C 109.5 . . ?
C40 C43 H43A 109.5 . . ?
C40 C43 H43B 109.5 . . ?
C40 C43 H43C 109.5 . . ?
C31 C40 C41 112.6(10) . . ?
C42 C40 C31 112.3(9) . . ?
C42 C40 C43 127.6(11) . . ?
C42 C40 C41 52.2(9) . . ?
C43 C40 C31 119.7(11) . . ?
C43 C40 C41 109.0(10) . . ?
C40B C43B H43D 109.5 . . ?
C40B C43B H43E 109.5 . . ?
C40B C43B H43F 109.5 . . ?
H43D C43B H43E 109.5 . . ?
H43D C43B H43F 109.5 . . ?
H43E C43B H43F 109.5 . . ?
C40 C41 H41D 109.5 . . ?
C40 C41 H41E 109.5 . . ?
C40 C41 H41F 109.5 . . ?
H41D C41 H41E 109.5 . . ?
H41D C41 H41F 109.5 . . ?
H41E C41 H41F 109.5 . . ?
C44 C46 H46A 109.5 . . ?
C44 C46 H46B 109.5 . . ?
C44 C46 H46C 109.5 . . ?
H46A C46 H46B 109.5 . . ?
H46A C46 H46C 109.5 . . ?
H46B C46 H46C 109.5 . . ?
C44 C45B H45A 109.5 . . ?
C44 C45B H45B 109.5 . . ?
C44 C45B H45C 109.5 . . ?
H45A C45B H45B 109.5 . . ?
H45A C45B H45C 109.5 . . ?
H45B C45B H45C 109.5 . . ?
C44 C47 H47A 109.5 . . ?
C44 C47 H47B 109.5 . . ?
C44 C47 H47C 109.5 . . ?
H47A C47 H47B 109.5 . . ?
H47A C47 H47C 109.5 . . ?
H47B C47 H47C 109.5 . . ?
C44 C47B H47D 109.5 . . ?
C44 C47B H47E 109.5 . . ?
C44 C47B H47F 109.5 . . ?
H47D C47B H47E 109.5 . . ?
H47D C47B H47F 109.5 . . ?
H47E C47B H47F 109.5 . . ?
C44 C45 H45D 109.5 . . ?
C44 C45 H45E 109.5 . . ?
C44 C45 H45F 109.5 . . ?
H45D C45 H45E 109.5 . . ?
H45D C45 H45F 109.5 . . ?
H45E C45 H45F 109.5 . . ?
C44 C46B H46D 109.5 . . ?
C44 C46B H46E 109.5 . . ?
C44 C46B H46F 109.5 . . ?
H46D C46B H46E 109.5 . . ?
H46D C46B H46F 109.5 . . ?
H46E C46B H46F 109.5 . . ?

loop_
_geom_bond_atom_site_label_1
_geom_bond_atom_site_label_2
_geom_bond_distance
_geom_bond_site_symmetry_2
_geom_bond_publ_flag
Br1 Al1 2.2841(17) . ?
Br2 Al1 2.2838(17) . ?
Br3 Al1 2.3069(17) . ?
Br4 Al1 2.3044(16) . ?
Br5 Al2 2.2825(19) . ?
Br6A Al2 2.303(4) . ?
Br7 Al2 2.2903(18) . ?
Br8 Al2 2.302(2) . ?
Al2 Br6B 2.272(7) . ?
N1 H1 0.8800 . ?
N1 C1 1.439(6) . ?
N1 B1 1.365(7) . ?
N2 C19 1.348(6) . ?
N2 C20 1.385(7) . ?
N2 C27 1.481(7) . ?
N3 C19 1.348(7) . ?
N3 C21 1.399(6) . ?
N3 C22 1.490(6) . ?
C12 H12A 0.9900 . ?
C12 H12B 0.9900 . ?
C12 C11 1.538(6) . ?
C12 B1 1.561(7) . ?
C11 C13 1.540(7) . ?
C11 C14 1.529(7) . ?
C11 C2 1.521(6) . ?
C13 H13A 0.9800 . ?
C13 H13B 0.9800 . ?
C13 H13C 0.9800 . ?
C14 H14A 0.9800 . ?
C14 H14B 0.9800 . ?
C14 H14C 0.9800 . ?
C2 C1 1.408(6) . ?
C2 C3 1.396(6) . ?
C1 C6 1.405(7) . ?
C6 C5 1.391(7) . ?
C6 C7 1.550(6) . ?
C5 H5 0.9500 . ?
C5 C4 1.390(7) . ?
C4 C3 1.387(7) . ?
C4 C15 1.526(6) . ?
C3 H3 0.9500 . ?
C7 C10 1.536(7) . ?
C7 C9 1.556(8) . ?
C7 C8 1.529(7) . ?
C10 H10A 0.9800 . ?
C10 H10B 0.9800 . ?
C10 H10C 0.9800 . ?
C9 H9A 0.9800 . ?
C9 H9B 0.9800 . ?
C9 H9C 0.9800 . ?
C8 H8A 0.9800 . ?
C8 H8B 0.9800 . ?
C8 H8C 0.9800 . ?
C15 C17 1.535(7) . ?
C15 C16 1.534(7) . ?
C15 C18 1.531(8) . ?
C17 H17A 0.9800 . ?
C17 H17B 0.9800 . ?
C17 H17C 0.9800 . ?
C16 H16A 0.9800 . ?
C16 H16B 0.9800 . ?
C16 H16C 0.9800 . ?
C18 H18A 0.9800 . ?
C18 H18B 0.9800 . ?
C18 H18C 0.9800 . ?
C19 B1 1.601(7) . ?
C21 C20 1.346(8) . ?
C21 C25 1.502(8) . ?
C20 C26 1.492(7) . ?
C22 H22 1.0000 . ?
C22 C23 1.513(8) . ?
C22 C24 1.503(8) . ?
C23 H23A 0.9800 . ?
C23 H23B 0.9800 . ?
C23 H23C 0.9800 . ?
C24 H24A 0.9800 . ?
C24 H24B 0.9800 . ?
C24 H24C 0.9800 . ?
C27 H27 1.0000 . ?
C27 C29 1.491(10) . ?
C27 C28 1.529(9) . ?
C29 H29A 0.9800 . ?
C29 H29B 0.9800 . ?
C29 H29C 0.9800 . ?
C28 H28A 0.9800 . ?
C28 H28B 0.9800 . ?
C28 H28C 0.9800 . ?
C25 H25A 0.9800 . ?
C25 H25B 0.9800 . ?
C25 H25C 0.9800 . ?
C26 H26A 0.9800 . ?
C26 H26B 0.9800 . ?
C26 H26C 0.9800 . ?
N4 H4 0.8800 . ?
N4 C30 1.437(7) . ?
N4 B2 1.346(8) . ?
N6 C48 1.341(8) . ?
N6 C49 1.386(7) . ?
N6 C51 1.494(7) . ?
N5 C48 1.356(7) . ?
N5 C50 1.373(8) . ?
N5 C54 1.485(8) . ?
C40B C41B 1.511(10) . ?
C40B C31 1.551(13) . ?
C40B C42B 1.556(13) . ?
C40B C43B 1.588(14) . ?
C41B H41A 0.9800 . ?
C41B H41B 0.9800 . ?
C41B H41C 0.9800 . ?
C31 C32 1.397(9) . ?
C31 C30 1.402(7) . ?
C31 C40 1.493(14) . ?
C32 H32 0.9500 . ?
C32 C33 1.367(9) . ?
C33 C34 1.387(8) . ?
C33 C44 1.557(9) . ?
C34 H34 0.9500 . ?
C34 C35 1.404(8) . ?
C35 C30 1.396(7) . ?
C35 C36 1.544(7) . ?
C44 C46 1.566(19) . ?
C44 C45B 1.543(13) . ?
C44 C47 1.569(14) . ?
C44 C47B 1.525(19) . ?
C44 C45 1.533(19) . ?
C44 C46B 1.521(13) . ?
C36 C39 1.540(8) . ?
C36 C37 1.534(8) . ?
C36 C38 1.538(9) . ?
C39 H39A 0.9800 . ?
C39 H39B 0.9800 . ?
C39 H39C 0.9800 . ?
C37 H37A 0.9800 . ?
C37 H37B 0.9800 . ?
C37 H37C 0.9800 . ?
C38 H38A 0.9800 . ?
C38 H38B 0.9800 . ?
C38 H38C 0.9800 . ?
C48 B2 1.585(9) . ?
C49 C50 1.356(8) . ?
C49 C57 1.497(10) . ?
C50 C58 1.493(8) . ?
C51 H51 1.0000 . ?
C51 C52 1.506(10) . ?
C51 C53 1.521(9) . ?
C52 H52A 0.9800 . ?
C52 H52B 0.9800 . ?
C52 H52C 0.9800 . ?
C53 H53A 0.9800 . ?
C53 H53B 0.9800 . ?
C53 H53C 0.9800 . ?
C54 H54 1.0000 . ?
C54 C55 1.506(9) . ?
C54 C56 1.498(8) . ?
C55 H55A 0.9800 . ?
C55 H55B 0.9800 . ?
C55 H55C 0.9800 . ?
C56 H56A 0.9800 . ?
C56 H56B 0.9800 . ?
C56 H56C 0.9800 . ?
C57 H57A 0.9800 . ?
C57 H57B 0.9800 . ?
C57 H57C 0.9800 . ?
C58 H58A 0.9800 . ?
C58 H58B 0.9800 . ?
C58 H58C 0.9800 . ?
B2 C42 1.639(10) . ?
B2 C42B 1.553(10) . ?
C42 H42A 0.9900 . ?
C42 H42B 0.9900 . ?
C42 C40 1.435(14) . ?
C42B H42C 0.9900 . ?
C42B H42D 0.9900 . ?
C43 H43A 0.9800 . ?
C43 H43B 0.9800 . ?
C43 H43C 0.9800 . ?
C43 C40 1.471(12) . ?
C40 C41 1.572(15) . ?
C43B H43D 0.9800 . ?
C43B H43E 0.9800 . ?
C43B H43F 0.9800 . ?
C41 H41D 0.9800 . ?
C41 H41E 0.9800 . ?
C41 H41F 0.9800 . ?
C46 H46A 0.9800 . ?
C46 H46B 0.9800 . ?
C46 H46C 0.9800 . ?
C45B H45A 0.9800 . ?
C45B H45B 0.9800 . ?
C45B H45C 0.9800 . ?
C47 H47A 0.9800 . ?
C47 H47B 0.9800 . ?
C47 H47C 0.9800 . ?
C47B H47D 0.9800 . ?
C47B H47E 0.9800 . ?
C47B H47F 0.9800 . ?
C45 H45D 0.9800 . ?
C45 H45E 0.9800 . ?
C45 H45F 0.9800 . ?
C46B H46D 0.9800 . ?
C46B H46E 0.9800 . ?
C46B H46F 0.9800 . ?

loop_
_geom_torsion_atom_site_label_1
_geom_torsion_atom_site_label_2
_geom_torsion_atom_site_label_3
_geom_torsion_atom_site_label_4
_geom_torsion
_geom_torsion_site_symmetry_1
_geom_torsion_site_symmetry_2
_geom_torsion_site_symmetry_3
_geom_torsion_site_symmetry_4
_geom_torsion_publ_flag
N1 C1 C6 C5 -176.0(4) . . . . ?
N1 C1 C6 C7 1.7(6) . . . . ?
N2 C19 B1 N1 105.3(6) . . . . ?
N2 C19 B1 C12 -74.5(7) . . . . ?
N3 C19 B1 N1 -81.8(6) . . . . ?
N3 C19 B1 C12 98.4(6) . . . . ?
N3 C21 C20 N2 0.9(6) . . . . ?
N3 C21 C20 C26 -179.1(6) . . . . ?
C12 C11 C2 C1 37.7(6) . . . . ?
C12 C11 C2 C3 -145.4(4) . . . . ?
C11 C12 B1 N1 27.0(7) . . . . ?
C11 C12 B1 C19 -153.2(4) . . . . ?
C11 C2 C1 N1 -7.6(6) . . . . ?
C11 C2 C1 C6 174.2(4) . . . . ?
C11 C2 C3 C4 -176.2(4) . . . . ?
C13 C11 C2 C1 -80.9(5) . . . . ?
C13 C11 C2 C3 96.0(5) . . . . ?
C14 C11 C2 C1 159.4(4) . . . . ?
C14 C11 C2 C3 -23.7(6) . . . . ?
C2 C1 C6 C5 2.1(6) . . . . ?
C2 C1 C6 C7 179.9(4) . . . . ?
C1 N1 B1 C12 4.5(7) . . . . ?
C1 N1 B1 C19 -175.3(4) . . . . ?
C1 C2 C3 C4 0.8(6) . . . . ?
C1 C6 C5 C4 0.6(7) . . . . ?
C1 C6 C7 C10 -62.6(6) . . . . ?
C1 C6 C7 C9 60.8(6) . . . . ?
C1 C6 C7 C8 178.3(5) . . . . ?
C6 C5 C4 C3 -2.6(6) . . . . ?
C6 C5 C4 C15 175.6(4) . . . . ?
C5 C6 C7 C10 115.2(5) . . . . ?
C5 C6 C7 C9 -121.4(5) . . . . ?
C5 C6 C7 C8 -4.0(6) . . . . ?
C5 C4 C3 C2 1.8(6) . . . . ?
C5 C4 C15 C17 58.7(6) . . . . ?
C5 C4 C15 C16 -60.4(6) . . . . ?
C5 C4 C15 C18 179.2(4) . . . . ?
C3 C2 C1 N1 175.4(4) . . . . ?
C3 C2 C1 C6 -2.8(6) . . . . ?
C3 C4 C15 C17 -123.3(5) . . . . ?
C3 C4 C15 C16 117.6(5) . . . . ?
C3 C4 C15 C18 -2.8(6) . . . . ?
C7 C6 C5 C4 -177.3(4) . . . . ?
C15 C4 C3 C2 -176.2(4) . . . . ?
C19 N2 C20 C21 -0.9(6) . . . . ?
C19 N2 C20 C26 179.1(6) . . . . ?
C19 N2 C27 C29 -40.5(8) . . . . ?
C19 N2 C27 C28 88.1(7) . . . . ?
C19 N3 C21 C20 -0.6(6) . . . . ?
C19 N3 C21 C25 176.8(6) . . . . ?
C19 N3 C22 C23 120.0(5) . . . . ?
C19 N3 C22 C24 -113.0(6) . . . . ?
C21 N3 C19 N2 0.0(5) . . . . ?
C21 N3 C19 B1 -174.2(5) . . . . ?
C21 N3 C22 C23 -58.1(7) . . . . ?
C21 N3 C22 C24 68.8(7) . . . . ?
C20 N2 C19 N3 0.5(5) . . . . ?
C20 N2 C19 B1 174.5(5) . . . . ?
C20 N2 C27 C29 141.9(6) . . . . ?
C20 N2 C27 C28 -89.5(6) . . . . ?
C22 N3 C19 N2 -178.5(4) . . . . ?
C22 N3 C19 B1 7.3(7) . . . . ?
C22 N3 C21 C20 177.8(5) . . . . ?
C22 N3 C21 C25 -4.8(9) . . . . ?
C27 N2 C19 N3 -177.3(5) . . . . ?
C27 N2 C19 B1 -3.4(8) . . . . ?
C27 N2 C20 C21 177.0(5) . . . . ?
C27 N2 C20 C26 -3.0(9) . . . . ?
C25 C21 C20 N2 -176.3(6) . . . . ?
C25 C21 C20 C26 3.7(11) . . . . ?
B1 N1 C1 C2 -15.4(6) . . . . ?
B1 N1 C1 C6 162.8(4) . . . . ?
B1 C12 C11 C13 72.8(5) . . . . ?
B1 C12 C11 C14 -170.0(5) . . . . ?
B1 C12 C11 C2 -45.3(6) . . . . ?
N4 B2 C42 C40 -44.4(12) . . . . ?
N4 B2 C42B C40B 41.0(12) . . . . ?
N6 C48 B2 N4 79.9(8) . . . . ?
N6 C48 B2 C42 -120.7(8) . . . . ?
N6 C48 B2 C42B -71.1(9) . . . . ?
N6 C49 C50 N5 0.2(6) . . . . ?
N6 C49 C50 C58 178.4(6) . . . . ?
N5 C48 B2 N4 -104.5(8) . . . . ?
N5 C48 B2 C42 54.9(10) . . . . ?
N5 C48 B2 C42B 104.5(8) . . . . ?
C40B C31 C32 C33 172.5(7) . . . . ?
C40B C31 C30 N4 9.4(9) . . . . ?
C40B C31 C30 C35 -170.2(7) . . . . ?
C41B C40B C31 C32 26.8(12) . . . . ?
C41B C40B C31 C30 -157.9(8) . . . . ?
C41B C40B C42B B2 131.0(12) . . . . ?
C31 C40B C42B B2 -29.9(13) . . . . ?
C31 C32 C33 C34 0.1(9) . . . . ?
C31 C32 C33 C44 176.6(6) . . . . ?
C32 C31 C30 N4 -175.1(5) . . . . ?
C32 C31 C30 C35 5.4(8) . . . . ?
C32 C31 C40 C42 148.6(9) . . . . ?
C32 C31 C40 C43 -38.3(15) . . . . ?
C32 C31 C40 C41 91.8(11) . . . . ?
C32 C33 C34 C35 0.7(9) . . . . ?
C32 C33 C44 C46 162(2) . . . . ?
C32 C33 C44 C45B 56.6(13) . . . . ?
C32 C33 C44 C47 -58.0(14) . . . . ?
C32 C33 C44 C47B -82(2) . . . . ?
C32 C33 C44 C45 50(3) . . . . ?
C32 C33 C44 C46B 178.6(11) . . . . ?
C33 C34 C35 C30 1.6(8) . . . . ?
C33 C34 C35 C36 -179.2(5) . . . . ?
C34 C33 C44 C46 -22(2) . . . . ?
C34 C33 C44 C45B -127.1(12) . . . . ?
C34 C33 C44 C47 118.3(13) . . . . ?
C34 C33 C44 C47B 94(2) . . . . ?
C34 C33 C44 C45 -134(2) . . . . ?
C34 C33 C44 C46B -5.0(13) . . . . ?
C34 C35 C30 N4 175.8(5) . . . . ?
C34 C35 C30 C31 -4.6(7) . . . . ?
C34 C35 C36 C39 123.4(6) . . . . ?
C34 C35 C36 C37 6.1(7) . . . . ?
C34 C35 C36 C38 -112.0(6) . . . . ?
C30 N4 B2 C48 -178.9(5) . . . . ?
C30 N4 B2 C42 19.3(10) . . . . ?
C30 N4 B2 C42B -28.6(11) . . . . ?
C30 C31 C32 C33 -3.0(9) . . . . ?
C30 C31 C40 C42 -27.6(14) . . . . ?
C30 C31 C40 C43 145.4(10) . . . . ?
C30 C31 C40 C41 -84.5(13) . . . . ?
C30 C35 C36 C39 -57.4(7) . . . . ?
C30 C35 C36 C37 -174.8(5) . . . . ?
C30 C35 C36 C38 67.2(6) . . . . ?
C44 C33 C34 C35 -175.7(5) . . . . ?
C36 C35 C30 N4 -3.4(7) . . . . ?
C36 C35 C30 C31 176.2(5) . . . . ?
C48 N6 C49 C50 0.1(6) . . . . ?
C48 N6 C49 C57 176.8(6) . . . . ?
C48 N6 C51 C52 -118.4(6) . . . . ?
C48 N6 C51 C53 113.4(7) . . . . ?
C48 N5 C50 C49 -0.4(6) . . . . ?
C48 N5 C50 C58 -178.7(6) . . . . ?
C48 N5 C54 C55 -115.1(6) . . . . ?
C48 N5 C54 C56 115.7(6) . . . . ?
C48 B2 C42 C40 154.8(9) . . . . ?
C48 B2 C42B C40B -167.3(8) . . . . ?
C49 N6 C48 N5 -0.3(5) . . . . ?
C49 N6 C48 B2 176.0(5) . . . . ?
C49 N6 C51 C52 63.9(8) . . . . ?
C49 N6 C51 C53 -64.2(9) . . . . ?
C50 N5 C48 N6 0.5(5) . . . . ?
C50 N5 C48 B2 -175.9(5) . . . . ?
C50 N5 C54 C55 66.5(8) . . . . ?
C50 N5 C54 C56 -62.6(7) . . . . ?
C51 N6 C48 N5 -178.4(4) . . . . ?
C51 N6 C48 B2 -2.0(8) . . . . ?
C51 N6 C49 C50 178.0(5) . . . . ?
C51 N6 C49 C57 -5.3(9) . . . . ?
C54 N5 C48 N6 -178.2(4) . . . . ?
C54 N5 C48 B2 5.5(8) . . . . ?
C54 N5 C50 C49 178.1(5) . . . . ?
C54 N5 C50 C58 -0.2(9) . . . . ?
C57 C49 C50 N5 -176.3(6) . . . . ?
C57 C49 C50 C58 2.0(10) . . . . ?
B2 N4 C30 C31 1.4(8) . . . . ?
B2 N4 C30 C35 -179.0(6) . . . . ?
B2 C42 C40 C31 46.7(14) . . . . ?
B2 C42 C40 C43 -125.6(14) . . . . ?
B2 C42 C40 C41 148.7(13) . . . . ?
C42B C40B C31 C32 -168.4(8) . . . . ?
C42B C40B C31 C30 6.9(13) . . . . ?
C40 C31 C32 C33 -179.5(8) . . . . ?
C40 C31 C30 N4 1.3(9) . . . . ?
C40 C31 C30 C35 -178.3(8) . . . . ?
C43B C40B C31 C32 -85.0(9) . . . . ?
C43B C40B C31 C30 90.3(9) . . . . ?
C43B C40B C42B B2 -128.9(9) . . . . ?
